data_4079587
loop_
_publ_author_name
'Mantas-\"Oktem, Kevser'
'\"Ofele, Karl'
'P\"othig, Alexander'
'Bechlars, Bettina'
'Herrmann, Wolfgang A.'
'K\"uhn, Fritz E.'

_publ_section_title
;
 Reactions of Nitrogen Donors with Cycloheptatrienylidene Complexes: Metal
 Coordination versus Nucleophilic Attack on the Carbene Ligand
;
_journal_issue 23
_journal_name_full Organometallics
_journal_page_first 8249
_journal_paper_doi 10.1021/om300867g
_journal_volume 31
_journal_year 2012
_chemical_formula_moiety 'C14 H15 Br2 N Pd, C H2 Cl2'
_chemical_formula_sum 'C15 H17 Br2 Cl2 N Pd'
_chemical_formula_weight 548.42
_chemical_name_systematic
;
 ?
;
_space_group_IT_number 62
_symmetry_cell_setting orthorhombic
_symmetry_Int_Tables_number 62
_symmetry_space_group_name_Hall '-P 2ac 2n'
_symmetry_space_group_name_H-M 'P n m a'
_atom_sites_solution_hydrogens geom
_atom_sites_solution_primary direct
_atom_sites_solution_secondary difmap
_audit_creation_method SHELXL-97
_cell_angle_alpha 90.00
_cell_angle_beta 90.00
_cell_angle_gamma 90.00
_cell_formula_units_Z 4
_cell_length_a 21.9709(11)
_cell_length_b 9.1344(5)
_cell_length_c 9.2153(5)
_cell_measurement_reflns_used 9104
_cell_measurement_temperature 173(2)
_cell_measurement_theta_max 25.31
_cell_measurement_theta_min 2.40
_cell_volume 1849.43(17)
_computing_cell_refinement 'SAINT (Bruker, 2008b)'
_computing_data_collection 'APEX II Control Software (Bruker, 2008a)'
_computing_data_reduction 'SAINT (Bruker, 2008b)'
_computing_molecular_graphics 'PLATON (Spek, 2008)'
_computing_publication_material 'PLATON (Spek, 2008)'
_computing_structure_refinement 'SHELXL97 (Sheldrick, 1998)'
_computing_structure_solution 'SHELXS97 (Sheldrick, 1998)'
_diffrn_ambient_temperature 173(2)
_diffrn_detector ' CCD plate '
_diffrn_detector_area_resol_mean 16
_diffrn_measured_fraction_theta_full 0.999
_diffrn_measured_fraction_theta_max 0.999
_diffrn_measurement_device ' \k-geometry diffractometer '
_diffrn_measurement_device_type ' Bruker APEX-II CCD '
_diffrn_measurement_method ' phi- and omega-rotation '
_diffrn_radiation_monochromator graphite
_diffrn_radiation_source 'rotating anode FR591'
_diffrn_radiation_type MoK\a
_diffrn_radiation_wavelength 0.71073
_diffrn_reflns_av_R_equivalents 0.0423
_diffrn_reflns_av_sigmaI/netI 0.0123
_diffrn_reflns_limit_h_max 26
_diffrn_reflns_limit_h_min -26
_diffrn_reflns_limit_k_max 11
_diffrn_reflns_limit_k_min -11
_diffrn_reflns_limit_l_max 11
_diffrn_reflns_limit_l_min -11
_diffrn_reflns_number 51335
_diffrn_reflns_theta_full 25.37
_diffrn_reflns_theta_max 25.37
_diffrn_reflns_theta_min 1.85
_diffrn_standards_decay_% 0
_exptl_absorpt_coefficient_mu 5.606
_exptl_absorpt_correction_T_max 0.8961
_exptl_absorpt_correction_T_min 0.3347
_exptl_absorpt_correction_type multi-scan
_exptl_absorpt_process_details 'SADABS, Bruker, 2008b'
_exptl_crystal_colour yellow
_exptl_crystal_density_diffrn 1.970
_exptl_crystal_density_meas ?
_exptl_crystal_density_method 'not measured'
_exptl_crystal_description needle
_exptl_crystal_F_000 1056
_exptl_crystal_size_max 0.25
_exptl_crystal_size_mid 0.05
_exptl_crystal_size_min 0.02
_refine_diff_density_max 0.976
_refine_diff_density_min -0.841
_refine_diff_density_rms 0.074
_refine_ls_extinction_method none
_refine_ls_goodness_of_fit_ref 1.138
_refine_ls_hydrogen_treatment constr
_refine_ls_matrix_type full
_refine_ls_number_parameters 110
_refine_ls_number_reflns 1812
_refine_ls_number_restraints 0
_refine_ls_restrained_S_all 1.138
_refine_ls_R_factor_all 0.0241
_refine_ls_R_factor_gt 0.0225
_refine_ls_shift/su_max 0.001
_refine_ls_shift/su_mean 0.000
_refine_ls_structure_factor_coef Fsqd
_refine_ls_weighting_details 'calc w=1/[\s^2^(Fo^2^)+(0.0139P)^2^+3.9598P] where P=(Fo^2^+2Fc^2^)/3'
_refine_ls_weighting_scheme calc
_refine_ls_wR_factor_gt 0.0511
_refine_ls_wR_factor_ref 0.0523
_reflns_number_gt 1735
_reflns_number_total 1812
_reflns_threshold_expression >2\s(I)
_cod_data_source_file om300867g_si_002.cif
_cod_data_source_block 5
_cod_depositor_comments
;
The following automatic conversions were performed:

'_symmetry_cell_setting' value 'Orthorhombic' changed to
'orthorhombic' according to
/home/saulius/struct/CIF-dictionaries/cif_core.dic dictionary named
'cif_core.dic' version 2.4.2 from 2011-04-26.

Automatic conversion script
Id: cif_fix_values 1891 2012-01-12 08:04:46Z andrius 

The following automatic conversions were performed:

'_exptl_crystal_density_meas' value 'none' was changed to '?' - the
value is perceived as not measured.

Automatic conversion script
Id: cif_fix_values 3008 2015-01-20 13:52:24Z robertas 
;
_cod_original_sg_symbol_H-M Pnma
_cod_database_code 4079587

loop_
_symmetry_equiv_pos_as_xyz
'x, y, z'
'-x+1/2, -y, z+1/2'
'-x, y+1/2, -z'
'x+1/2, -y+1/2, -z+1/2'
'-x, -y, -z'
'x-1/2, y, -z-1/2'
'x, -y-1/2, z'
'-x-1/2, y-1/2, z-1/2'

loop_
_atom_site_label
_atom_site_type_symbol
_atom_site_fract_x
_atom_site_fract_y
_atom_site_fract_z
_atom_site_U_iso_or_equiv
_atom_site_adp_type
_atom_site_occupancy
_atom_site_symmetry_multiplicity
_atom_site_calc_flag
_atom_site_refinement_flags
Pd1 Pd 0.388837(13) 0.2500 0.26819(3) 0.02467(10) Uani 1 2 d S
C1 C 0.41972(17) 0.2500 0.0686(4) 0.0258(8) Uani 1 2 d S
C2 C 0.42987(15) 0.1147(3) 0.0021(3) 0.0362(7) Uani 1 1 d .
H2 H 0.4197 0.0319 0.0595 0.043 Uiso 1 1 calc R
Br1 Br 0.28602(2) 0.2500 0.16900(5) 0.05938(19) Uani 1 2 d S
Br2 Br 0.494074(18) 0.2500 0.35759(4) 0.03293(12) Uani 1 2 d S
N1 N 0.35230(15) 0.2500 0.4852(3) 0.0267(7) Uani 1 2 d S
C3 C 0.45249(15) 0.0824(4) -0.1348(3) 0.0401(7) Uani 1 1 d .
H3 H 0.4555 -0.0191 -0.1565 0.048 Uiso 1 1 calc R
C4 C 0.47149(14) 0.1760(4) -0.2452(3) 0.0369(7) Uani 1 1 d .
H4 H 0.4862 0.1303 -0.3309 0.044 Uiso 1 1 calc R
C5 C 0.33936(13) 0.1221(3) 0.5512(3) 0.0308(6) Uani 1 1 d .
C6 C 0.31205(13) 0.1200(4) 0.6878(3) 0.0386(7) Uani 1 1 d .
H6 H 0.3028 0.0295 0.7336 0.046 Uiso 1 1 calc R
C7 C 0.2986(2) 0.2500 0.7556(5) 0.0425(12) Uani 1 2 d S
H7 H 0.2801 0.2500 0.8488 0.051 Uiso 1 2 calc SR
C8 C 0.35456(17) -0.0169(4) 0.4741(4) 0.0477(9) Uani 1 1 d .
H8A H 0.3345 -0.0180 0.3791 0.072 Uiso 1 1 calc R
H8B H 0.3404 -0.1004 0.5317 0.072 Uiso 1 1 calc R
H8C H 0.3987 -0.0235 0.4609 0.072 Uiso 1 1 calc R
C9 C 0.6802(3) 0.2500 0.0034(6) 0.119(4) Uani 1 2 d S
H9A H 0.7067 0.3376 0.0085 0.143 Uiso 0.50 1 calc PR
H9B H 0.7067 0.1624 0.0085 0.143 Uiso 0.50 1 calc PR
Cl1 Cl 0.63108(6) 0.2500 0.15242(13) 0.0500(3) Uani 1 2 d S
Cl2 Cl 0.64228(6) 0.2500 -0.15973(14) 0.0543(3) Uani 1 2 d S

loop_
_atom_site_aniso_label
_atom_site_aniso_U_11
_atom_site_aniso_U_22
_atom_site_aniso_U_33
_atom_site_aniso_U_23
_atom_site_aniso_U_13
_atom_site_aniso_U_12
Pd1 0.02560(17) 0.03424(17) 0.01418(15) 0.000 0.00224(11) 0.000
C1 0.0215(18) 0.037(2) 0.0191(18) 0.000 -0.0018(15) 0.000
C2 0.0498(18) 0.0347(17) 0.0242(14) 0.0002(13) 0.0060(14) -0.0070(14)
Br1 0.0277(2) 0.1266(5) 0.0239(2) 0.000 -0.00182(19) 0.000
Br2 0.0264(2) 0.0532(3) 0.0192(2) 0.000 0.00176(16) 0.000
N1 0.0257(17) 0.0381(19) 0.0162(16) 0.000 0.0008(13) 0.000
C3 0.0528(19) 0.0375(17) 0.0300(16) -0.0099(14) 0.0033(14) -0.0017(15)
C4 0.0356(16) 0.0550(18) 0.0201(14) -0.0071(14) 0.0034(12) 0.0004(15)
C5 0.0257(13) 0.0415(17) 0.0252(14) 0.0054(13) -0.0005(12) 0.0021(12)
C6 0.0327(15) 0.058(2) 0.0254(15) 0.0134(15) 0.0009(13) 0.0001(15)
C7 0.030(2) 0.080(4) 0.017(2) 0.000 0.0034(18) 0.000
C8 0.059(2) 0.0384(18) 0.046(2) 0.0033(16) 0.0132(17) 0.0039(17)
C9 0.034(3) 0.293(14) 0.031(3) 0.000 0.006(3) 0.000
Cl1 0.0418(6) 0.0693(8) 0.0389(6) 0.000 0.0085(5) 0.000
Cl2 0.0622(8) 0.0641(8) 0.0365(6) 0.000 -0.0010(6) 0.000

loop_
_atom_type_symbol
_atom_type_description
_atom_type_scat_dispersion_real
_atom_type_scat_dispersion_imag
_atom_type_scat_source
C C 0.0033 0.0016 'International Tables Vol C Tables 4.2.6.8 and 6.1.1.4'
H H 0.0000 0.0000 'International Tables Vol C Tables 4.2.6.8 and 6.1.1.4'
N N 0.0061 0.0033 'International Tables Vol C Tables 4.2.6.8 and 6.1.1.4'
Pd Pd -0.9988 1.0072 'International Tables Vol C Tables 4.2.6.8 and 6.1.1.4'
Br Br -0.2901 2.4595 'International Tables Vol C Tables 4.2.6.8 and 6.1.1.4'
Cl Cl 0.1484 0.1585 'International Tables Vol C Tables 4.2.6.8 and 6.1.1.4'

loop_
_geom_angle_atom_site_label_1
_geom_angle_atom_site_label_2
_geom_angle_atom_site_label_3
_geom_angle
_geom_angle_site_symmetry_1
_geom_angle_site_symmetry_3
C1 Pd1 N1 178.39(14) . .
C1 Pd1 Br1 88.22(11) . .
N1 Pd1 Br1 90.16(9) . .
C1 Pd1 Br2 89.36(11) . .
N1 Pd1 Br2 92.26(9) . .
Br1 Pd1 Br2 177.582(19) . .
C2 C1 C2 124.3(4) . 7_565
C2 C1 Pd1 117.84(18) . .
C2 C1 Pd1 117.84(18) 7_565 .
C3 C2 C1 130.1(3) . .
C3 C2 H2 114.9 . .
C1 C2 H2 114.9 . .
C5 N1 C5 120.2(3) 7_565 .
C5 N1 Pd1 119.84(17) 7_565 .
C5 N1 Pd1 119.84(17) . .
C2 C3 C4 129.8(3) . .
C2 C3 H3 115.1 . .
C4 C3 H3 115.1 . .
C4 C4 C3 127.87(18) 7_565 .
C4 C4 H4 116.1 7_565 .
C3 C4 H4 116.1 . .
N1 C5 C6 120.7(3) . .
N1 C5 C8 118.4(3) . .
C6 C5 C8 120.9(3) . .
C7 C6 C5 119.4(3) . .
C7 C6 H6 120.3 . .
C5 C6 H6 120.3 . .
C6 C7 C6 119.6(4) . 7_565
C6 C7 H7 120.2 . .
C6 C7 H7 120.2 7_565 .
C5 C8 H8A 109.5 . .
C5 C8 H8B 109.5 . .
H8A C8 H8B 109.5 . .
C5 C8 H8C 109.5 . .
H8A C8 H8C 109.5 . .
H8B C8 H8C 109.5 . .
Cl2 C9 Cl1 112.8(3) . .
Cl2 C9 H9A 109.0 . .
Cl1 C9 H9A 109.0 . .
Cl2 C9 H9B 109.0 . .
Cl1 C9 H9B 109.0 . .
H9A C9 H9B 107.8 . .

loop_
_geom_bond_atom_site_label_1
_geom_bond_atom_site_label_2
_geom_bond_distance
_geom_bond_site_symmetry_2
Pd1 C1 1.960(4) .
Pd1 N1 2.155(3) .
Pd1 Br1 2.4369(5) .
Pd1 Br2 2.4546(5) .
C1 C2 1.397(4) .
C1 C2 1.397(4) 7_565
C2 C3 1.387(4) .
C2 H2 0.9500 .
N1 C5 1.348(3) 7_565
N1 C5 1.348(3) .
C3 C4 1.393(4) .
C3 H3 0.9500 .
C4 C4 1.352(7) 7_565
C4 H4 0.9500 .
C5 C6 1.395(4) .
C5 C8 1.493(4) .
C6 C7 1.374(4) .
C6 H6 0.9500 .
C7 C6 1.374(4) 7_565
C7 H7 0.9500 .
C8 H8A 0.9800 .
C8 H8B 0.9800 .
C8 H8C 0.9800 .
C9 Cl2 1.719(6) .
C9 Cl1 1.747(6) .
C9 H9A 0.9900 .
C9 H9B 0.9900 .
